data_7222310
loop_
_publ_author_name
'Ishiwata, S.'
'Azuma, M.'
'Takata, M.'
'Takano, M.'
'Nishibori, E.'
'Sakata, M.'
'Kato, K.'

_publ_section_title
;
 High pressure synthesis, crystal structure and physical properties of a
 new Ni(II) perovskite Bi Ni O3
;
_journal_name_full 'Journal of Materials Chemistry'
_journal_page_first 3733
_journal_page_last 3737
_journal_volume 12
_journal_year 2002
_chemical_formula_sum 'Bi Ni O3'
_chemical_name_systematic 'Bi (Ni O3)'
_space_group_IT_number 2
_symmetry_space_group_name_Hall '-P 1'
_symmetry_space_group_name_H-M 'P -1'
_cell_angle_alpha 91.9529
_cell_angle_beta 89.8097
_cell_angle_gamma 91.5411
_cell_formula_units_Z 4
_cell_length_a 5.3852
_cell_length_b 5.6498
_cell_length_c 7.7078
_cell_volume 234.290
_citation_journal_id_ASTM JMACEP
_cod_data_source_file Ishiwata_JMACEP_2002_380.cif
_cod_data_source_block Bi1Ni1O3
_cod_original_cell_volume 234.2905
_cod_original_formula_sum 'Bi1 Ni1 O3'
_cod_database_code 7222310

loop_
_symmetry_equiv_pos_as_xyz
x,y,z
-x,-y,-z

loop_
_atom_site_label
_atom_site_type_symbol
_atom_site_fract_x
_atom_site_fract_y
_atom_site_fract_z
_atom_site_occupancy
_atom_site_U_iso_or_equiv
Ni4 Ni+2 0 0.5 0.5 1 0.0
Ni3 Ni+2 0.5 0 0.5 1 0.0
O3 O-2 0.8219 0.176 -0.0298 1 0.0
Ni1 Ni+2 0.5 0 0 1 0.0
O6 O-2 0.6551 0.6638 0.5345 1 0.0
Bi1 Bi+3 0.0065 0.0487 0.2356 1 0.0
Bi2 Bi+5 0.5109 0.4433 0.7259 1 0.0
O4 O-2 0.3236 0.3499 0.0829 1 0.0
Ni2 Ni+2 0 0.5 0 1 0.0
O1 O-2 0.8512 0.4656 0.2551 1 0.0
O2 O-2 0.407 0.0801 0.7607 1 0.0
O5 O-2 0.2203 0.8032 0.403 1 0.0
